data_2200335
loop_
_publ_author_name
'Kubicki, Maciej'
'Codding, Penelope W.'

_publ_section_title
;
 \a-[(Diphenylmethoxy)methyl]-2,5-dimethyl-1-pyrrolidineethanol
;
_journal_issue 6
_journal_name_full 'Acta Crystallographica Section E'
_journal_page_first o490
_journal_page_last o491
_journal_paper_doi 10.1107/S1600536801006638
_journal_volume 57
_journal_year 2001
_chemical_formula_iupac 'C22 H29 N O2'
_chemical_formula_moiety 'C22 H29 N O2'
_chemical_formula_sum 'C22 H29 N O2'
_chemical_formula_weight 339.46
_chemical_name_systematic
;
\a-[(diphenylmethoxy)methyl]-2,5-dimethyl-1-pyrrolidineethanol
;
_space_group_IT_number 2
_symmetry_cell_setting triclinic
_symmetry_space_group_name_Hall '-P 1'
_symmetry_space_group_name_H-M 'P -1'
_audit_creation_method SHELXL-97
_cell_angle_alpha 99.033(3)
_cell_angle_beta 108.701(4)
_cell_angle_gamma 99.057(3)
_cell_formula_units_Z 2
_cell_length_a 8.3588(4)
_cell_length_b 10.6774(4)
_cell_length_c 12.5709(5)
_cell_measurement_reflns_used 25
_cell_measurement_temperature 293(2)
_cell_measurement_theta_max 38
_cell_measurement_theta_min 15
_cell_volume 1023.33(8)
_computing_cell_refinement 'CAD-4 Software'
_computing_data_collection 'CAD-4 Software (Enraf-Nonius, 1989)'
_computing_data_reduction 'ENPROC (Rettig, 1978)'
_computing_molecular_graphics 'Stereochemical Workstation Operation Manual (Siemens, 1989)'
_computing_structure_refinement 'SHELXL97 (Sheldrick, 1997)'
_computing_structure_solution 'SHELXS97 (Sheldrick, 1990)'
_diffrn_ambient_temperature 293(2)
_diffrn_measured_fraction_theta_full .999
_diffrn_measured_fraction_theta_max .999
_diffrn_measurement_device_type 'CAD-4F four-circle'
_diffrn_measurement_method \w/2\q
_diffrn_radiation_monochromator Ni-filter
_diffrn_radiation_source 'fine-focus sealed tube'
_diffrn_radiation_type CuK\a
_diffrn_radiation_wavelength 1.54178
_diffrn_reflns_av_R_equivalents .0000
_diffrn_reflns_av_sigmaI/netI .0455
_diffrn_reflns_limit_h_max 9
_diffrn_reflns_limit_h_min -10
_diffrn_reflns_limit_k_max 13
_diffrn_reflns_limit_k_min -13
_diffrn_reflns_limit_l_max 15
_diffrn_reflns_limit_l_min 0
_diffrn_reflns_number 4207
_diffrn_reflns_theta_full 74.88
_diffrn_reflns_theta_max 74.88
_diffrn_reflns_theta_min 3.81
_diffrn_standards_decay_% 2
_diffrn_standards_interval_time 33
_diffrn_standards_number 2
_exptl_absorpt_coefficient_mu .543
_exptl_absorpt_correction_type none
_exptl_crystal_colour colourless
_exptl_crystal_density_diffrn 1.102
_exptl_crystal_density_method 'not measured'
_exptl_crystal_description block
_exptl_crystal_F_000 368
_exptl_crystal_size_max .25
_exptl_crystal_size_mid .2
_exptl_crystal_size_min .1
_refine_diff_density_max .150
_refine_diff_density_min -.147
_refine_ls_extinction_coef .0034(6)
_refine_ls_extinction_method SHELXL97
_refine_ls_goodness_of_fit_ref 1.092
_refine_ls_hydrogen_treatment mixed
_refine_ls_matrix_type full
_refine_ls_number_parameters 333
_refine_ls_number_reflns 4207
_refine_ls_number_restraints 0
_refine_ls_restrained_S_all 1.092
_refine_ls_R_factor_all .0488
_refine_ls_R_factor_gt .0430
_refine_ls_shift/su_max .001
_refine_ls_shift/su_mean .000
_refine_ls_structure_factor_coef Fsqd
_refine_ls_weighting_details 'calc w = 1/[\s^2^(Fo^2^)+(0.03P)^2^+0.1008P] where P = (Fo^2^+2Fc^2^)/3'
_refine_ls_weighting_scheme calc
_refine_ls_wR_factor_ref .1156
_reflns_number_gt 3569
_reflns_number_total 4207
_reflns_threshold_expression >2\s(I)
_cod_data_source_file om6016.cif
_cod_data_source_block 1
_cod_original_cell_volume 1023.33(7)
_cod_database_code 2200335

loop_
_symmetry_equiv_pos_as_xyz
'x, y, z'
'-x, -y, -z'

loop_
_atom_site_label
_atom_site_fract_x
_atom_site_fract_y
_atom_site_fract_z
_atom_site_U_iso_or_equiv
_atom_site_adp_type
_atom_site_calc_flag
_atom_site_refinement_flags
_atom_site_occupancy
_atom_site_disorder_assembly
_atom_site_disorder_group
_atom_site_type_symbol
C1 .12621(15) .63342(11) .64278(10) .0498(3) Uani d . 1 . . C
H1 .2006(17) .6175(12) .5937(11) .052(3) Uiso d . 1 . . H
O1 .00007(11) .51818(9) .62452(8) .0604(3) Uani d . 1 . . O
H1A .032(2) .442(2) .5899(16) .104(6) Uiso d . 1 . . H
C2 .03366(18) .74041(13) .60923(12) .0585(3) Uani d . 1 . . C
H2A -.061(2) .7373(15) .6430(13) .074(4) Uiso d . 1 . . H
H2B .113(2) .8245(16) .6425(13) .070(4) Uiso d . 1 . . H
N1' -.04304(14) .72530(10) .48386(9) .0597(3) Uani d . 1 . . N
C2' -.2204(2) .74757(18) .44440(15) .0836(5) Uani d . 1 . . C
H2' -.225(2) .8302(19) .4974(16) .100(6) Uiso d . 1 . . H
C2'A -.3519(2) .6386(3) .4519(2) .1060(7) Uani d . 1 . . C
H2A1 -.460(4) .662(2) .428(2) .138 Uiso d . 1 . . H
H2A2 -.322(3) .623(2) .536(2) .138 Uiso d . 1 . . H
H2A3 -.356(3) .550(3) .404(2) .138 Uiso d . 1 . . H
C3' -.2449(4) .7667(3) .3223(2) .1299(10) Uani d . 1 . . C
H3'A -.317(4) .688(3) .271(3) .169 Uiso d . 1 . . H
H3'B -.311(4) .827(3) .305(3) .169 Uiso d . 1 . . H
C4' -.0678(4) .8043(3) .3173(2) .1191(8) Uani d . 1 . . C
H4'A -.048(4) .887(3) .290(2) .155 Uiso d . 1 . . H
H4'B -.058(4) .727(3) .261(2) .155 Uiso d . 1 . . H
C5' .0553(3) .81798(17) .43881(16) .0829(5) Uani d . 1 . . C
H5' .070(2) .9070(19) .4838(16) .096(6) Uiso d . 1 . . H
C5'A .2322(3) .7938(2) .4478(2) .0990(6) Uani d . 1 . . C
H5A1 .289(3) .858(2) .416(2) .129 Uiso d . 1 . . H
H5A2 .219(3) .702(2) .402(2) .129 Uiso d . 1 . . H
H5A3 .312(3) .808(2) .535(2) .129 Uiso d . 1 . . H
C3 .24192(16) .66716(12) .76860(11) .0527(3) Uani d . 1 . . C
H3A .1724(19) .6847(14) .8200(12) .067(4) Uiso d . 1 . . H
H3B .2967(17) .5896(13) .7865(11) .057(4) Uiso d . 1 . . H
O3 .37248(10) .77970(8) .78768(7) .0542(2) Uani d . 1 . . O
C4 .51160(15) .80058(11) .89443(10) .0487(3) Uani d . 1 . . C
H4 .4610(17) .7964(12) .9551(11) .055(3) Uiso d . 1 . . H
C5 .62687(15) .93337(11) .91645(11) .0510(3) Uani d . 1 . . C
C6 .76158(18) .98014(14) 1.02111(13) .0647(4) Uani d . 1 . . C
H6 .779(2) .9272(18) 1.0779(16) .091(6) Uiso d . 1 . . H
C7 .87581(19) 1.09719(15) 1.04280(16) .0759(5) Uani d . 1 . . C
H7 .972(3) 1.1271(18) 1.1206(17) .100(6) Uiso d . 1 . . H
C8 .8559(2) 1.17023(16) .96253(18) .0821(5) Uani d . 1 . . C
H8 .940(3) 1.255(2) .9783(16) .108(6) Uiso d . 1 . . H
C9 .7209(3) 1.12720(17) .85947(19) .0943(6) Uani d . 1 . . C
H9 .705(3) 1.175(2) .7998(19) .123(7) Uiso d . 1 . . H
C10 .6056(2) 1.00814(15) .83622(15) .0764(4) Uani d . 1 . . C
H10 .520(2) .9773(17) .7655(16) .088(5) Uiso d . 1 . . H
C11 .61320(14) .69483(11) .89154(10) .0483(3) Uani d . 1 . . C
C12 .65047(19) .62604(15) .97711(14) .0684(4) Uani d . 1 . . C
H12 .613(2) .6487(17) 1.0399(15) .087(5) Uiso d . 1 . . H
C13 .7437(2) .52910(18) .9704(2) .0904(6) Uani d . 1 . . C
H13 .769(3) .486(2) 1.0290(18) .106(6) Uiso d . 1 . . H
C14 .7975(2) .50170(16) .8800(2) .0849(5) Uani d . 1 . . C
H14 .865(3) .434(2) .8757(17) .112(6) Uiso d . 1 . . H
C15 .7619(2) .56880(15) .79497(17) .0737(4) Uani d . 1 . . C
H15 .802(3) .548(2) .7329(18) .109(7) Uiso d . 1 . . H
C16 .67045(18) .66540(13) .80075(13) .0598(3) Uani d . 1 . . C
H16 .643(2) .7092(17) .7393(15) .084(5) Uiso d . 1 . . H

loop_
_atom_site_aniso_label
_atom_site_aniso_U_11
_atom_site_aniso_U_22
_atom_site_aniso_U_33
_atom_site_aniso_U_12
_atom_site_aniso_U_13
_atom_site_aniso_U_23
C1 .0424(6) .0448(6) .0540(7) .0082(5) .0113(5) .0011(5)
O1 .0488(5) .0495(5) .0705(6) .0032(4) .0168(4) -.0054(4)
C2 .0547(7) .0504(7) .0578(7) .0171(6) .0072(6) -.0027(5)
N1' .0558(6) .0537(6) .0593(6) .0192(5) .0071(5) .0049(5)
C2' .0679(10) .0855(11) .0805(11) .0409(9) -.0001(8) .0027(9)
C2'A .0518(9) .1241(17) .1181(17) .0272(10) .0081(10) -.0020(14)
C3' .127(2) .157(2) .0929(16) .070(2) -.0023(14) .0416(15)
C4' .134(2) .128(2) .0947(16) .0444(17) .0207(14) .0505(14)
C5' .1025(13) .0586(9) .0833(11) .0194(9) .0243(10) .0196(8)
C5'A .0922(14) .0893(13) .1189(17) .0054(11) .0473(13) .0267(12)
C3 .0458(6) .0469(6) .0553(7) .0036(5) .0106(5) .0049(5)
O3 .0458(4) .0468(4) .0554(5) .0034(3) .0030(4) .0085(4)
C4 .0433(6) .0504(6) .0457(6) .0065(5) .0106(5) .0059(5)
C5 .0448(6) .0452(6) .0570(7) .0083(5) .0158(5) .0009(5)
C6 .0554(7) .0549(7) .0666(8) .0096(6) .0070(6) -.0013(6)
C7 .0533(8) .0558(8) .0931(12) .0056(6) .0095(8) -.0137(8)
C8 .0682(9) .0522(8) .1126(14) -.0042(7) .0336(9) -.0048(9)
C9 .1097(15) .0646(10) .0984(14) -.0060(9) .0331(12) .0225(9)
C10 .0801(10) .0615(8) .0689(9) -.0044(7) .0116(8) .0128(7)
C11 .0409(5) .0445(6) .0519(6) .0025(4) .0098(5) .0100(5)
C12 .0589(8) .0753(9) .0732(9) .0110(7) .0193(7) .0351(8)
C13 .0708(10) .0809(11) .1244(16) .0210(9) .0207(10) .0619(11)
C14 .0572(8) .0571(8) .1367(17) .0149(7) .0266(10) .0251(10)
C15 .0606(8) .0590(8) .0970(12) .0116(7) .0303(8) .0013(8)
C16 .0609(8) .0556(7) .0630(8) .0149(6) .0225(6) .0108(6)

loop_
_atom_type_symbol
_atom_type_description
_atom_type_scat_dispersion_real
_atom_type_scat_dispersion_imag
_atom_type_scat_source
C C .0181 .0091 'International Tables Vol C Tables 4.2.6.8 and 6.1.1.4'
H H .0000 .0000 'International Tables Vol C Tables 4.2.6.8 and 6.1.1.4'
N N .0311 .0180 'International Tables Vol C Tables 4.2.6.8 and 6.1.1.4'
O O .0492 .0322 'International Tables Vol C Tables 4.2.6.8 and 6.1.1.4'

loop_
_geom_angle_atom_site_label_1
_geom_angle_atom_site_label_2
_geom_angle_atom_site_label_3
_geom_angle
O1 C1 C3 107.70(10)
O1 C1 C2 108.70(10)
C3 C1 C2 112.30(10)
O1 C1 H1 110.1(7)
C3 C1 H1 108.6(7)
C2 C1 H1 109.5(7)
C1 O1 H1A 111.0(10)
N1' C2 C1 112.90(10)
N1' C2 H2A 109.4(9)
C1 C2 H2A 107.1(9)
N1' C2 H2B 109.2(9)
C1 C2 H2B 110.0(9)
H2A C2 H2B 108.0(10)
C2 N1' C2' 113.80(10)
C2 N1' C5' 113.20(10)
C2' N1' C5' 104.40(10)
N1' C2' C2'A 112.50(10)
N1' C2' C3' 102.3(2)
C2'A C2' C3' 115.1(2)
N1' C2' H2' 109.0(10)
C2'A C2' H2' 106.0(10)
C3' C2' H2' 112.0(10)
C2' C2'A H2A1 107.0(10)
C2' C2'A H2A2 112.0(10)
H2A1 C2'A H2A2 110(2)
C2' C2'A H2A3 113.0(10)
H2A1 C2'A H2A3 111(2)
H2A2 C2'A H2A3 103(2)
C4' C3' C2' 106.9(2)
C4' C3' H3'A 116(2)
C2' C3' H3'A 107(2)
C4' C3' H3'B 113(2)
C2' C3' H3'B 111(2)
H3'A C3' H3'B 103(3)
C3' C4' C5' 105.0(2)
C3' C4' H4'A 114(2)
C5' C4' H4'A 111(2)
C3' C4' H4'B 105(2)
C5' C4' H4'B 112(2)
H4'A C4' H4'B 110(2)
N1' C5' C4' 102.8(2)
N1' C5' C5'A 113.60(10)
C4' C5' C5'A 114.9(2)
N1' C5' H5' 108.0(10)
C4' C5' H5' 109.0(10)
C5'A C5' H5' 109.0(10)
C5' C5'A H5A1 109.0(10)
C5' C5'A H5A2 109.0(10)
H5A1 C5'A H5A2 110(2)
C5' C5'A H5A3 111.0(10)
H5A1 C5'A H5A3 107(2)
H5A2 C5'A H5A3 112(2)
O3 C3 C1 108.50(10)
O3 C3 H3A 109.8(8)
C1 C3 H3A 110.7(8)
O3 C3 H3B 110.4(7)
C1 C3 H3B 108.4(7)
H3A C3 H3B 109.0(10)
C3 O3 C4 112.67(9)
O3 C4 C5 108.60(10)
O3 C4 C11 110.33(9)
C5 C4 C11 110.85(9)
O3 C4 H4 107.6(8)
C5 C4 H4 110.5(8)
C11 C4 H4 108.8(8)
C10 C5 C6 118.50(10)
C10 C5 C4 122.70(10)
C6 C5 C4 118.80(10)
C7 C6 C5 121.0(2)
C7 C6 H6 120.0(10)
C5 C6 H6 119.0(10)
C8 C7 C6 120.4(2)
C8 C7 H7 122.0(10)
C6 C7 H7 118.0(10)
C7 C8 C9 119.50(10)
C7 C8 H8 120.0(10)
C9 C8 H8 120.0(10)
C8 C9 C10 120.5(2)
C8 C9 H9 122.0(10)
C10 C9 H9 118.0(10)
C5 C10 C9 120.1(2)
C5 C10 H10 120.0(10)
C9 C10 H10 120.0(10)
C12 C11 C16 118.40(10)
C12 C11 C4 121.90(10)
C16 C11 C4 119.70(10)
C11 C12 C13 119.8(2)
C11 C12 H12 118.0(10)
C13 C12 H12 123.0(10)
C14 C13 C12 120.6(2)
C14 C13 H13 121.0(10)
C12 C13 H13 118.0(10)
C13 C14 C15 120.3(2)
C13 C14 H14 121.0(10)
C15 C14 H14 119.0(10)
C14 C15 C16 119.8(2)
C14 C15 H15 119.0(10)
C16 C15 H15 122.0(10)
C15 C16 C11 121.20(10)
C15 C16 H16 119.0(10)
C11 C16 H16 120.0(10)

loop_
_geom_bond_atom_site_label_1
_geom_bond_atom_site_label_2
_geom_bond_site_symmetry_2
_geom_bond_distance
_geom_bond_publ_flag
C1 O1 . 1.4240(10) ?
C1 C3 . 1.516(2) ?
C1 C2 . 1.517(2) ?
C1 H1 . 1.020(10) ?
O1 H1A . .98(2) ?
C2 N1' . 1.470(2) ?
C2 H2A . 1.01(2) ?
C2 H2B . .97(2) ?
N1' C2' . 1.475(2) ?
N1' C5' . 1.481(2) ?
C2' C2'A . 1.507(3) ?
C2' C3' . 1.532(3) ?
C2' H2' . 1.03(2) ?
C2'A H2A1 . .94(3) ?
C2'A H2A2 . 1.06(3) ?
C2'A H2A3 . 1.03(3) ?
C3' C4' . 1.496(4) ?
C3' H3'A . .95(3) ?
C3' H3'B . .92(3) ?
C4' C5' . 1.513(3) ?
C4' H4'A . 1.00(3) ?
C4' H4'B . 1.03(3) ?
C5' C5'A . 1.513(3) ?
C5' H5' . .99(2) ?
C5'A H5A1 . .99(2) ?
C5'A H5A2 . 1.02(2) ?
C5'A H5A3 . 1.05(3) ?
C3 O3 . 1.4220(10) ?
C3 H3A . 1.010(10) ?
C3 H3B . 1.030(10) ?
O3 C4 . 1.4240(10) ?
C4 C5 . 1.514(2) ?
C4 C11 . 1.519(2) ?
C4 H4 . .990(10) ?
C5 C10 . 1.367(2) ?
C5 C6 . 1.384(2) ?
C6 C7 . 1.378(2) ?
C6 H6 . .97(2) ?
C7 C8 . 1.354(3) ?
C7 H7 . 1.01(2) ?
C8 C9 . 1.370(3) ?
C8 H8 . 1.00(2) ?
C9 C10 . 1.395(2) ?
C9 H9 . .96(2) ?
C10 H10 . .92(2) ?
C11 C12 . 1.378(2) ?
C11 C16 . 1.384(2) ?
C12 C13 . 1.398(2) ?
C12 H12 . .95(2) ?
C13 C14 . 1.358(3) ?
C13 H13 . .91(2) ?
C14 C15 . 1.359(3) ?
C14 H14 . .99(2) ?
C15 C16 . 1.383(2) ?
C15 H15 . .95(2) ?
C16 H16 . .95(2) ?

loop_
_geom_hbond_atom_site_label_D
_geom_hbond_atom_site_label_H
_geom_hbond_atom_site_label_A
_geom_hbond_site_symmetry_A
_geom_hbond_distance_DH
_geom_hbond_distance_HA
_geom_hbond_distance_DA
_geom_hbond_angle_DHA
O1 H1A N1' 2_566 .98(2) 1.91(2) 2.8700(10) 167(2)
C15 H15 O1 1_655 .95(2) 2.49(2) 3.400(2) 161(2)

loop_
_geom_torsion_atom_site_label_1
_geom_torsion_atom_site_label_2
_geom_torsion_atom_site_label_3
_geom_torsion_atom_site_label_4
_geom_torsion
O1 C1 C2 N1' -75.50(10)
C3 C1 C2 N1' 165.50(10)
C1 C2 N1' C2' 135.80(10)
C1 C2 N1' C5' -105.20(10)
C2 N1' C2' C2'A -72.4(2)
C5' N1' C2' C2'A 163.8(2)
C2 N1' C2' C3' 163.6(2)
C5' N1' C2' C3' 39.8(2)
N1' C2' C3' C4' -21.1(3)
C2'A C2' C3' C4' -143.4(2)
C2' C3' C4' C5' -4.9(3)
C2 N1' C5' C4' -167.7(2)
C2' N1' C5' C4' -43.5(2)
C2 N1' C5' C5'A 67.6(2)
C2' N1' C5' C5'A -168.1(2)
C3' C4' C5' N1' 29.0(2)
C3' C4' C5' C5'A 152.9(2)
O1 C1 C3 O3 178.07(9)
C2 C1 C3 O3 -62.30(10)
C1 C3 O3 C4 -165.40(10)
C3 O3 C4 C5 -170.23(9)
C3 O3 C4 C11 68.10(10)
O3 C4 C5 C10 -7.7(2)
C11 C4 C5 C10 113.70(10)
O3 C4 C5 C6 173.70(10)
C11 C4 C5 C6 -64.90(10)
C10 C5 C6 C7 -2.3(2)
C4 C5 C6 C7 176.40(10)
C5 C6 C7 C8 1.4(2)
C6 C7 C8 C9 .2(3)
C7 C8 C9 C10 -.9(3)
C6 C5 C10 C9 1.6(2)
C4 C5 C10 C9 -177.00(10)
C8 C9 C10 C5 .0(3)
O3 C4 C11 C12 -129.20(10)
C5 C4 C11 C12 110.40(10)
O3 C4 C11 C16 50.60(10)
C5 C4 C11 C16 -69.80(10)
C16 C11 C12 C13 -.2(2)
C4 C11 C12 C13 179.70(10)
C11 C12 C13 C14 -.2(3)
C12 C13 C14 C15 .3(3)
C13 C14 C15 C16 .0(3)
C14 C15 C16 C11 -.4(2)
C12 C11 C16 C15 .4(2)
C4 C11 C16 C15 -179.40(10)

loop_
_cod_related_entry_id
_cod_related_entry_database
_cod_related_entry_code
1 ChemSpider 21132856
